data_7063986
loop_
_publ_author_name
'Kammereck, Stefanie'
'Bousrez, Guillaume'
'Renier, Olivier'
'Paterlini, Veronica'
'Smetana, Volodymyr'
'Mudring, Anja-Verena'

_publ_section_title
;
 Crystal chemistry and luminescence properties of tetrabutylphosphonium
 tetrakis(8-quinolinato)lanthanidate [P4444][Ln(Q)4]&#x00B7;2X (X = H2O
 and (CH3)2CO)
;
_journal_issue 38
_journal_name_full 'New Journal of Chemistry'
_journal_page_first 16493
_journal_page_last 16500
_journal_paper_doi 10.1039/D4NJ03697B
_journal_volume 49
_journal_year 2025
_chemical_formula_sum 'C52 H64 N4 O6 P Tm'
_chemical_formula_weight 1040.97
_space_group_crystal_system orthorhombic
_space_group_IT_number 33
_space_group_name_Hall 'P 2c -2n'
_space_group_name_H-M_alt 'P n a 21'
_atom_sites_solution_hydrogens mixed
_audit_creation_method SHELXL-2014/7
_audit_update_record
;
2024-09-16 deposited with the CCDC.	2025-08-06 downloaded from the CCDC.
;
_cell_angle_alpha 90
_cell_angle_beta 90
_cell_angle_gamma 90
_cell_formula_units_Z 4
_cell_length_a 24.1380(10)
_cell_length_b 18.9614(8)
_cell_length_c 10.6117(4)
_cell_measurement_reflns_used 84623
_cell_measurement_temperature 100(2)
_cell_measurement_theta_max 26.434
_cell_measurement_theta_min 2.308
_cell_volume 4856.9(3)
_computing_structure_refinement 'SHELXL-2014/7 (Sheldrick, 2014)'
_diffrn_ambient_temperature 100(2)
_diffrn_measured_fraction_theta_full 0.997
_diffrn_measured_fraction_theta_max 0.996
_diffrn_measurement_device_type 'Bruker Venture'
_diffrn_radiation_type MoK\a
_diffrn_radiation_wavelength 0.71073
_diffrn_reflns_av_R_equivalents 0.0550
_diffrn_reflns_av_unetI/netI 0.0291
_diffrn_reflns_Laue_measured_fraction_full 0.997
_diffrn_reflns_Laue_measured_fraction_max 0.996
_diffrn_reflns_limit_h_max 26
_diffrn_reflns_limit_h_min -30
_diffrn_reflns_limit_k_max 23
_diffrn_reflns_limit_k_min -23
_diffrn_reflns_limit_l_max 13
_diffrn_reflns_limit_l_min -13
_diffrn_reflns_number 84623
_diffrn_reflns_point_group_measured_fraction_full 0.998
_diffrn_reflns_point_group_measured_fraction_max 0.997
_diffrn_reflns_theta_full 25.242
_diffrn_reflns_theta_max 26.434
_diffrn_reflns_theta_min 2.308
_exptl_absorpt_coefficient_mu 1.912
_exptl_absorpt_correction_T_max 0.93
_exptl_absorpt_correction_T_min 0.78
_exptl_absorpt_correction_type multi-scan
_exptl_absorpt_process_details SADABS
_exptl_crystal_density_diffrn 1.424
_exptl_crystal_description 'irregular fragment'
_exptl_crystal_F_000 2144
_exptl_crystal_size_max 0.200
_exptl_crystal_size_mid 0.100
_exptl_crystal_size_min 0.040
_refine_diff_density_max 0.525
_refine_diff_density_min -0.510
_refine_diff_density_rms 0.054
_refine_ls_abs_structure_details
;
 Refined as an inversion twin.
;
_refine_ls_abs_structure_Flack 0.502(12)
_refine_ls_extinction_method none
_refine_ls_goodness_of_fit_ref 1.063
_refine_ls_hydrogen_treatment mixed
_refine_ls_matrix_type full
_refine_ls_number_parameters 628
_refine_ls_number_reflns 9942
_refine_ls_number_restraints 15
_refine_ls_restrained_S_all 1.064
_refine_ls_R_factor_all 0.0303
_refine_ls_R_factor_gt 0.0254
_refine_ls_shift/su_max 0.002
_refine_ls_shift/su_mean 0.000
_refine_ls_structure_factor_coef Fsqd
_refine_ls_weighting_details 'w=1/[\s^2^(Fo^2^)+(0.0134P)^2^+4.2141P] where P=(Fo^2^+2Fc^2^)/3'
_refine_ls_weighting_scheme calc
_refine_ls_wR_factor_gt 0.0550
_refine_ls_wR_factor_ref 0.0572
_reflns_Friedel_coverage 0.894
_reflns_Friedel_fraction_full 0.999
_reflns_Friedel_fraction_max 0.997
_reflns_number_gt 8930
_reflns_number_total 9942
_reflns_threshold_expression 'I > 2\s(I)'
_cod_data_source_file d4nj03697b2.cif
_cod_data_source_block Tm
_cod_depositor_comments
;
The following automatic conversions were performed:

data item '_exptl_absorpt_correction_type' value 'Multi-scan' was
changed to 'multi-scan' in accordance with the
/home/data/users/saulius/crontab/automatic-downloads/rss-feeds/RSC/lib/dictionaries/cif_core.dic
dictionary named 'cif_core.dic' version 2.4.2 last updated on
2011-04-26.

Automatic conversion script
Id: cif_fix_values 8170 2020-07-09 18:12:32Z antanas 

 Adding full bibliography for 7063983--7063989.cif.
;
_cod_database_code 7063986
_shelx_shelxl_version_number 2014/7
_shelx_space_group_comment
;
The symmetry employed for this shelxl refinement is uniquely defined
by the following loop, which should always be used as a source of
symmetry information in preference to the above space-group names.
They are only intended as comments.
;
_shelx_estimated_absorpt_t_min 0.701
_shelx_estimated_absorpt_t_max 0.927

loop_
_space_group_symop_operation_xyz
'x, y, z'
'-x, -y, z+1/2'
'-x+1/2, y+1/2, z+1/2'
'x+1/2, -y+1/2, z'

loop_
_atom_site_label
_atom_site_type_symbol
_atom_site_fract_x
_atom_site_fract_y
_atom_site_fract_z
_atom_site_U_iso_or_equiv
_atom_site_adp_type
_atom_site_occupancy
_atom_site_site_symmetry_order
_atom_site_calc_flag
_atom_site_refinement_flags_posn
_atom_site_refinement_flags_adp
_atom_site_refinement_flags_occupancy
_atom_site_disorder_assembly
_atom_site_disorder_group
Tm1 Tm 0.31056(2) -0.25174(2) 0.38557(10) 0.02331(6) Uani 1 1 d . . . . .
O5 O 0.36990(14) -0.16853(18) 0.3152(3) 0.0285(8) Uani 1 1 d D . . . .
N3 N 0.26198(16) -0.3649(2) 0.3273(4) 0.0251(9) Uani 1 1 d . . . . .
N1 N 0.35673(17) -0.1832(2) 0.5651(5) 0.0275(10) Uani 1 1 d . . . . .
C22 C 0.4246(2) -0.4156(3) 0.1760(6) 0.0323(12) Uani 1 1 d . . . . .
N2 N 0.36394(16) -0.3144(2) 0.2129(4) 0.0252(9) Uani 1 1 d . . . . .
C51 C 0.3727(2) -0.1439(3) 0.7780(6) 0.0384(14) Uani 1 1 d . . . . .
H51 H 0.3648 -0.1491 0.8652 0.046 Uiso 1 1 calc R U . . .
C47 C 0.4576(2) -0.0248(3) 0.4313(7) 0.0476(19) Uani 1 1 d . . . . .
H47 H 0.4807 0.0114 0.3988 0.057 Uiso 1 1 calc R U . . .
C17 C 0.39614(19) -0.3684(2) 0.2582(5) 0.0267(12) Uani 1 1 d . . . . .
C46 C 0.4303(2) -0.0706(3) 0.3455(6) 0.0356(14) Uani 1 1 d . . . . .
H46 H 0.4356 -0.0645 0.2575 0.043 Uiso 1 1 calc R U . . .
C49 C 0.4174(2) -0.0833(3) 0.6065(6) 0.0326(13) Uani 1 1 d . . . . .
C19 C 0.4309(2) -0.4308(3) 0.4406(7) 0.0350(13) Uani 1 1 d . . . . .
H19 H 0.4338 -0.4370 0.5292 0.042 Uiso 1 1 calc R U . . .
C52 C 0.3489(2) -0.1901(3) 0.6876(5) 0.0301(11) Uani 1 1 d . . . . .
H52 H 0.3263 -0.2277 0.7166 0.036 Uiso 1 1 calc R U . . .
C24 C 0.3835(2) -0.3533(3) 0.0013(5) 0.0335(12) Uani 1 1 d . . . . .
H24 H 0.3772 -0.3474 -0.0864 0.040 Uiso 1 1 calc R U . . .
C44 C 0.39018(19) -0.1300(3) 0.5239(5) 0.0264(11) Uani 1 1 d . . . . .
C48 C 0.4520(2) -0.0306(3) 0.5549(8) 0.0459(16) Uani 1 1 d . . . . .
H48 H 0.4713 0.0008 0.6091 0.055 Uiso 1 1 calc R U . . .
C20 C 0.4585(2) -0.4771(3) 0.3589(6) 0.0377(16) Uani 1 1 d . . . . .
H20 H 0.4798 -0.5143 0.3941 0.045 Uiso 1 1 calc R U . . .
C26 C 0.23347(18) -0.3609(2) 0.2166(5) 0.0261(11) Uani 1 1 d . . . . .
C21 C 0.4559(2) -0.4708(3) 0.2291(7) 0.0411(15) Uani 1 1 d . . . . .
H21 H 0.4750 -0.5032 0.1765 0.049 Uiso 1 1 calc R U . . .
C23 C 0.4172(2) -0.4059(3) 0.0455(6) 0.0391(14) Uani 1 1 d . . . . .
H23 H 0.4357 -0.4360 -0.0123 0.047 Uiso 1 1 calc R U . . .
C33 C 0.2405(2) -0.4885(3) 0.3347(6) 0.0378(13) Uani 1 1 d . . . . .
H33 H 0.2436 -0.5322 0.3779 0.045 Uiso 1 1 calc R U . . .
C25 C 0.3585(2) -0.3083(3) 0.0897(6) 0.0302(12) Uani 1 1 d . . . . .
H25 H 0.3362 -0.2709 0.0587 0.036 Uiso 1 1 calc R U . . .
C50 C 0.4068(2) -0.0926(3) 0.7368(6) 0.0366(13) Uani 1 1 d . . . . .
H50 H 0.4240 -0.0621 0.7961 0.044 Uiso 1 1 calc R U . . .
C32 C 0.2125(2) -0.4847(3) 0.2248(6) 0.0396(13) Uani 1 1 d . . . . .
H32 H 0.1962 -0.5259 0.1902 0.048 Uiso 1 1 calc R U . . .
C34 C 0.26504(19) -0.4267(2) 0.3856(8) 0.0346(10) Uani 1 1 d . . . . .
H34 H 0.2842 -0.4297 0.4635 0.042 Uiso 1 1 calc DR U . . .
C31 C 0.2076(2) -0.4204(3) 0.1616(5) 0.0309(11) Uani 1 1 d . . . . .
C18 C 0.39908(17) -0.3755(2) 0.3920(8) 0.0273(10) Uani 1 1 d . . . . .
C45 C 0.39612(17) -0.1241(2) 0.3882(9) 0.0286(9) Uani 1 1 d . . . . .
O6 O 0.37135(15) -0.33098(18) 0.4635(4) 0.0299(9) Uani 1 1 d D . . . .
O4 O 0.25331(17) -0.2715(2) 0.5485(4) 0.0309(9) Uani 1 1 d D . . . .
O3 O 0.25463(18) -0.23839(18) 0.2160(4) 0.0276(9) Uani 1 1 d D . . . .
C36 C 0.2230(2) -0.2209(3) 0.5983(5) 0.0284(11) Uani 1 1 d . . . . .
C28 C 0.2028(2) -0.2871(3) 0.0448(5) 0.0342(12) Uani 1 1 d . . . . .
H28 H 0.2009 -0.2428 0.0030 0.041 Uiso 1 1 calc R U . . .
C37 C 0.1919(2) -0.2296(3) 0.7080(6) 0.0402(13) Uani 1 1 d . . . . .
H37 H 0.1928 -0.2736 0.7507 0.048 Uiso 1 1 calc R U . . .
C27 C 0.23082(18) -0.2921(3) 0.1592(5) 0.0252(11) Uani 1 1 d . . . . .
C29 C 0.1775(2) -0.3460(3) -0.0096(5) 0.0402(13) Uani 1 1 d . . . . .
H29 H 0.1587 -0.3406 -0.0877 0.048 Uiso 1 1 calc R U . . .
N4 N 0.25349(16) -0.1452(2) 0.4334(4) 0.0270(9) Uani 1 1 d . . . . .
C30 C 0.1789(2) -0.4109(3) 0.0453(5) 0.0415(13) Uani 1 1 d . . . . .
H30 H 0.1608 -0.4498 0.0064 0.050 Uiso 1 1 calc R U . . .
C43 C 0.2527(2) -0.0834(2) 0.3761(7) 0.0340(11) Uani 1 1 d . . . . .
H43 H 0.2747 -0.0776 0.3026 0.041 Uiso 1 1 calc DR U . . .
C35 C 0.22124(19) -0.1530(2) 0.5391(5) 0.0267(11) Uani 1 1 d . . . . .
C40 C 0.1881(2) -0.0979(3) 0.5889(6) 0.0398(13) Uani 1 1 d . . . . .
C41 C 0.1895(2) -0.0337(3) 0.5236(6) 0.0477(15) Uani 1 1 d . . . . .
H41 H 0.1683 0.0050 0.5535 0.057 Uiso 1 1 calc R U . . .
C38 C 0.1597(2) -0.1749(4) 0.7560(6) 0.0469(16) Uani 1 1 d . . . . .
H38 H 0.1386 -0.1828 0.8304 0.056 Uiso 1 1 calc R U . . .
C42 C 0.2210(2) -0.0258(3) 0.4178(6) 0.0454(16) Uani 1 1 d . . . . .
H42 H 0.2214 0.0176 0.3732 0.055 Uiso 1 1 calc R U . . .
C39 C 0.1575(2) -0.1097(3) 0.6985(6) 0.0459(15) Uani 1 1 d . . . . .
H39 H 0.1353 -0.0731 0.7333 0.055 Uiso 1 1 calc R U . . .
P1 P 0.56743(6) -0.23355(9) 0.34354(14) 0.0422(4) Uani 1 1 d . . . . .
C15 C 0.4808(2) -0.2861(3) 0.6641(6) 0.0431(15) Uani 1 1 d . . . . .
H15A H 0.4441 -0.2972 0.6275 0.052 Uiso 1 1 calc R U . . .
H15B H 0.4794 -0.2373 0.6970 0.052 Uiso 1 1 calc R U . . .
C5 C 0.5468(2) -0.1859(3) 0.2053(5) 0.0358(12) Uani 1 1 d . . . . .
H5A H 0.5386 -0.1366 0.2298 0.043 Uiso 1 1 calc R U . . .
H5B H 0.5784 -0.1848 0.1460 0.043 Uiso 1 1 calc R U . . .
C16 C 0.4924(3) -0.3364(3) 0.7720(7) 0.0527(18) Uani 1 1 d . . . . .
H16A H 0.4686 -0.3245 0.8438 0.079 Uiso 1 1 calc R U . . .
H16B H 0.5313 -0.3325 0.7971 0.079 Uiso 1 1 calc R U . . .
H16C H 0.4847 -0.3849 0.7450 0.079 Uiso 1 1 calc R U . . .
C7 C 0.4811(2) -0.1725(3) 0.0188(6) 0.0466(15) Uani 1 1 d . . . . .
H7A H 0.4487 -0.1948 -0.0225 0.056 Uiso 1 1 calc R U . . .
H7B H 0.4699 -0.1246 0.0454 0.056 Uiso 1 1 calc R U . . .
C13 C 0.5100(2) -0.2449(3) 0.4485(6) 0.0420(13) Uani 1 1 d . . . . .
H13A H 0.4975 -0.1981 0.4781 0.050 Uiso 1 1 calc R U . . .
H13B H 0.4790 -0.2670 0.4019 0.050 Uiso 1 1 calc R U . . .
C8 C 0.5275(2) -0.1666(3) -0.0757(5) 0.0475(14) Uani 1 1 d . . . . .
H8A H 0.5139 -0.1431 -0.1519 0.071 Uiso 1 1 calc R U . . .
H8B H 0.5410 -0.2139 -0.0973 0.071 Uiso 1 1 calc R U . . .
H8C H 0.5579 -0.1391 -0.0393 0.071 Uiso 1 1 calc R U . . .
C14 C 0.5241(2) -0.2904(3) 0.5623(6) 0.0423(13) Uani 1 1 d . . . . .
H14A H 0.5279 -0.3401 0.5349 0.051 Uiso 1 1 calc R U . . .
H14B H 0.5602 -0.2752 0.5971 0.051 Uiso 1 1 calc R U . . .
C6 C 0.4965(2) -0.2156(3) 0.1362(6) 0.0439(14) Uani 1 1 d . . . . .
H6A H 0.4645 -0.2164 0.1945 0.053 Uiso 1 1 calc R U . . .
H6B H 0.5044 -0.2648 0.1107 0.053 Uiso 1 1 calc R U . . .
C9A C 0.6171(3) -0.1692(6) 0.4291(9) 0.035(2) Uani 0.629(7) 1 d . . P A 1
H9AA H 0.6370 -0.1949 0.4963 0.043 Uiso 0.629(7) 1 calc R U P A 1
H9AB H 0.6449 -0.1515 0.3683 0.043 Uiso 0.629(7) 1 calc R U P A 1
C10A C 0.5862(5) -0.1059(7) 0.4879(13) 0.069(3) Uani 0.629(7) 1 d . . P A 1
H10A H 0.5598 -0.0876 0.4243 0.083 Uiso 0.629(7) 1 calc R U P A 1
H10B H 0.5640 -0.1236 0.5597 0.083 Uiso 0.629(7) 1 calc R U P A 1
C11A C 0.6190(7) -0.0473(10) 0.5323(13) 0.083(4) Uani 0.629(7) 1 d . . P A 1
H11A H 0.5938 -0.0094 0.5608 0.100 Uiso 0.629(7) 1 calc R U P A 1
H11B H 0.6410 -0.0286 0.4610 0.100 Uiso 0.629(7) 1 calc R U P A 1
C12A C 0.6582(7) -0.0656(8) 0.6394(13) 0.093(5) Uani 0.629(7) 1 d . . P A 1
H12A H 0.6790 -0.0233 0.6642 0.112 Uiso 0.629(7) 1 calc R U P A 1
H12B H 0.6369 -0.0830 0.7115 0.112 Uiso 0.629(7) 1 calc R U P A 1
H12C H 0.6842 -0.1022 0.6115 0.112 Uiso 0.629(7) 1 calc R U P A 1
C1C C 0.6244(6) -0.2076(9) 0.4164(16) 0.035(2) Uani 0.371(7) 1 d . . P A 2
H1CA H 0.6573 -0.2143 0.3621 0.043 Uiso 0.371(7) 1 calc R U P A 2
H1CB H 0.6298 -0.2340 0.4959 0.043 Uiso 0.371(7) 1 calc R U P A 2
C2C C 0.6132(9) -0.1208(13) 0.445(2) 0.069(3) Uani 0.371(7) 1 d . . P A 2
H2CA H 0.6318 -0.0913 0.3812 0.083 Uiso 0.371(7) 1 calc R U P A 2
H2CB H 0.5731 -0.1102 0.4445 0.083 Uiso 0.371(7) 1 calc R U P A 2
C4C C 0.6284(15) -0.0402(15) 0.579(3) 0.093(5) Uani 0.371(7) 1 d . . P A 2
H4CA H 0.6410 -0.0182 0.6574 0.112 Uiso 0.371(7) 1 calc R U P A 2
H4CB H 0.6477 -0.0187 0.5074 0.112 Uiso 0.371(7) 1 calc R U P A 2
H4CC H 0.5884 -0.0330 0.5697 0.112 Uiso 0.371(7) 1 calc R U P A 2
C3C C 0.6389(10) -0.1065(14) 0.582(2) 0.083(4) Uani 0.371(7) 1 d . . P A 2
H3C H 0.6188 -0.1314 0.6502 0.100 Uiso 0.371(7) 1 calc R U P A 2
H3D H 0.6790 -0.1169 0.5869 0.100 Uiso 0.371(7) 1 calc R U P A 2
C1A C 0.6106(4) -0.3041(5) 0.3011(9) 0.028(3) Uani 0.525(15) 1 d . . P A 1
H1E H 0.6421 -0.2863 0.2504 0.034 Uiso 0.525(15) 1 calc R U P A 1
H1F H 0.6258 -0.3265 0.3780 0.034 Uiso 0.525(15) 1 calc R U P A 1
C2A C 0.5786(5) -0.3584(6) 0.2255(15) 0.048(4) Uani 0.525(15) 1 d . . P A 1
H2AA H 0.5635 -0.3353 0.1492 0.058 Uiso 0.525(15) 1 calc R U P A 1
H2AB H 0.5469 -0.3750 0.2766 0.058 Uiso 0.525(15) 1 calc R U P A 1
C1B C 0.5740(5) -0.3329(6) 0.3056(11) 0.035(4) Uani 0.475(15) 1 d . . P A 2
H1BA H 0.5850 -0.3590 0.3825 0.042 Uiso 0.475(15) 1 calc R U P A 2
H1BB H 0.5377 -0.3514 0.2771 0.042 Uiso 0.475(15) 1 calc R U P A 2
C2B C 0.6166(5) -0.3441(6) 0.2042(12) 0.041(4) Uani 0.475(15) 1 d . . P A 2
H2E H 0.6538 -0.3289 0.2326 0.049 Uiso 0.475(15) 1 calc DR U P A 2
H2F H 0.6067 -0.3182 0.1264 0.049 Uiso 0.475(15) 1 calc R U P A 2
C4 C 0.6628(3) -0.4311(5) 0.0929(11) 0.098(4) Uani 1 1 d . . . . .
H4A H 0.6664 -0.4802 0.0651 0.147 Uiso 1 1 calc R U . . .
H4B H 0.6969 -0.4164 0.1355 0.147 Uiso 1 1 calc DR U . . .
H4C H 0.6563 -0.4007 0.0197 0.147 Uiso 1 1 calc R U . . .
C3 C 0.6145(3) -0.4249(3) 0.1831(11) 0.089(3) Uani 1 1 d . . . . .
H3A H 0.6285 -0.4451 0.2631 0.106 Uiso 1 1 calc R U . A 1
H3B H 0.5869 -0.4592 0.1511 0.106 Uiso 1 1 calc R U . A 1
O1 O 0.3209(2) -0.3735(2) 0.6955(5) 0.0577(13) Uani 1 1 d D . . . .
H1A H 0.2932(19) -0.349(3) 0.660(6) 0.087 Uiso 1 1 d D U . . .
H1B H 0.3499(12) -0.371(3) 0.644(2) 0.087 Uiso 1 1 d D U . . .
O2 O 0.31816(18) -0.1321(2) 0.0794(4) 0.0471(11) Uani 1 1 d D . . . .
H2A H 0.2894(17) -0.161(3) 0.098(5) 0.071 Uiso 1 1 d D U . . .
H2B H 0.3431(12) -0.134(2) 0.138(2) 0.071 Uiso 1 1 d D U . . .

loop_
_atom_site_aniso_label
_atom_site_aniso_U_11
_atom_site_aniso_U_22
_atom_site_aniso_U_33
_atom_site_aniso_U_23
_atom_site_aniso_U_13
_atom_site_aniso_U_12
Tm1 0.02530(8) 0.02284(8) 0.02179(8) 0.00073(10) -0.00096(17) 0.00097(9)
O5 0.0319(19) 0.0336(19) 0.020(2) -0.0006(16) 0.0013(16) -0.0045(15)
N3 0.026(2) 0.026(2) 0.024(2) -0.0023(17) 0.0049(17) -0.0030(16)
N1 0.026(2) 0.024(2) 0.033(3) 0.0001(19) -0.0058(19) 0.0045(16)
C22 0.027(2) 0.032(3) 0.038(3) -0.006(2) 0.004(2) -0.004(2)
N2 0.025(2) 0.028(2) 0.023(2) 0.0007(18) -0.0001(18) -0.0027(16)
C51 0.034(3) 0.045(3) 0.036(3) -0.005(3) -0.012(2) 0.016(2)
C47 0.039(3) 0.034(3) 0.070(6) -0.007(3) 0.007(3) -0.014(2)
C17 0.016(2) 0.021(2) 0.043(3) 0.002(2) 0.002(2) -0.0036(18)
C46 0.033(3) 0.036(3) 0.038(4) 0.001(2) 0.008(2) -0.001(2)
C49 0.020(2) 0.029(3) 0.048(4) -0.010(2) -0.006(2) 0.008(2)
C19 0.032(3) 0.029(3) 0.043(3) 0.003(2) -0.010(2) 0.002(2)
C52 0.034(3) 0.036(3) 0.021(3) 0.002(2) -0.004(2) 0.008(2)
C24 0.038(3) 0.042(3) 0.021(3) -0.002(2) 0.006(2) -0.007(2)
C44 0.019(2) 0.032(3) 0.029(3) -0.005(2) -0.004(2) 0.0084(19)
C48 0.035(3) 0.041(3) 0.062(5) -0.019(3) -0.004(3) -0.003(3)
C20 0.032(3) 0.030(2) 0.051(5) 0.000(2) -0.009(3) 0.006(2)
C26 0.020(2) 0.032(2) 0.027(3) -0.005(2) 0.006(2) 0.0005(18)
C21 0.032(3) 0.032(3) 0.059(4) -0.006(3) 0.008(3) 0.007(2)
C23 0.032(3) 0.037(3) 0.048(4) -0.011(3) 0.017(3) -0.001(2)
C33 0.039(3) 0.029(2) 0.045(3) 0.007(2) 0.008(3) -0.005(2)
C25 0.025(2) 0.030(3) 0.036(3) 0.002(2) 0.006(2) -0.0001(19)
C50 0.026(3) 0.046(3) 0.037(3) -0.011(3) -0.011(2) 0.009(2)
C32 0.038(3) 0.034(3) 0.048(4) -0.002(2) 0.003(3) -0.011(2)
C34 0.035(2) 0.030(2) 0.039(3) 0.003(3) 0.006(3) -0.0005(17)
C31 0.022(2) 0.039(3) 0.032(3) -0.006(2) 0.004(2) -0.008(2)
C18 0.0211(19) 0.0245(19) 0.036(3) -0.002(3) -0.002(3) -0.0028(15)
C45 0.025(2) 0.027(2) 0.034(3) 0.000(4) -0.001(3) 0.0029(16)
O6 0.032(2) 0.0275(19) 0.030(2) 0.0022(16) -0.0032(17) 0.0059(15)
O4 0.037(2) 0.0258(17) 0.030(2) 0.0017(19) 0.0077(18) 0.003(2)
O3 0.034(2) 0.0241(17) 0.025(2) 0.0014(17) -0.0049(17) 0.0036(16)
C36 0.029(2) 0.035(3) 0.021(3) -0.003(2) -0.001(2) -0.002(2)
C28 0.033(3) 0.040(3) 0.029(3) 0.003(2) -0.002(2) 0.001(2)
C37 0.038(3) 0.054(3) 0.029(3) -0.006(3) 0.005(2) -0.004(2)
C27 0.019(2) 0.032(3) 0.024(3) -0.003(2) 0.001(2) 0.0010(19)
C29 0.032(3) 0.061(4) 0.028(3) -0.004(3) -0.002(2) -0.010(3)
N4 0.026(2) 0.029(2) 0.026(2) -0.0016(17) -0.0059(17) 0.0000(16)
C30 0.034(3) 0.055(3) 0.035(3) -0.009(3) 0.000(2) -0.017(2)
C43 0.039(2) 0.034(2) 0.029(3) 0.001(3) -0.005(3) 0.0035(19)
C35 0.023(2) 0.032(2) 0.024(3) -0.010(2) -0.007(2) 0.0023(19)
C40 0.030(3) 0.043(3) 0.046(4) -0.012(3) -0.010(2) 0.008(2)
C41 0.050(4) 0.042(3) 0.051(4) -0.012(3) -0.006(3) 0.020(3)
C38 0.027(3) 0.080(5) 0.033(3) -0.014(3) 0.002(2) 0.004(3)
C42 0.057(3) 0.032(3) 0.047(4) 0.001(2) -0.015(3) 0.011(2)
C39 0.033(3) 0.061(4) 0.044(4) -0.021(3) -0.001(3) 0.014(3)
P1 0.0427(8) 0.0567(9) 0.0271(7) -0.0048(6) -0.0086(6) 0.0240(7)
C15 0.029(3) 0.039(3) 0.061(4) 0.009(3) 0.000(3) 0.000(2)
C5 0.035(3) 0.043(3) 0.029(3) -0.002(2) -0.007(2) 0.007(2)
C16 0.046(3) 0.050(4) 0.062(5) 0.019(3) 0.013(3) 0.005(3)
C7 0.039(3) 0.056(4) 0.045(4) 0.005(3) -0.016(3) -0.001(3)
C13 0.028(2) 0.044(3) 0.054(3) 0.016(3) -0.012(2) -0.006(2)
C8 0.049(3) 0.057(3) 0.037(3) 0.000(3) -0.012(3) 0.001(3)
C14 0.041(3) 0.034(3) 0.052(4) 0.010(3) -0.006(3) 0.003(2)
C6 0.032(3) 0.060(4) 0.040(3) 0.011(3) -0.012(3) -0.005(3)
C9A 0.016(3) 0.052(6) 0.038(4) 0.006(5) 0.003(3) 0.006(4)
C10A 0.055(7) 0.081(7) 0.071(8) -0.049(6) -0.019(6) 0.020(6)
C11A 0.078(8) 0.126(12) 0.045(7) -0.019(7) -0.024(6) -0.010(7)
C12A 0.150(15) 0.085(9) 0.046(8) -0.008(6) -0.032(7) -0.013(9)
C1C 0.016(3) 0.052(6) 0.038(4) 0.006(5) 0.003(3) 0.006(4)
C2C 0.055(7) 0.081(7) 0.071(8) -0.049(6) -0.019(6) 0.020(6)
C4C 0.150(15) 0.085(9) 0.046(8) -0.008(6) -0.032(7) -0.013(9)
C3C 0.078(8) 0.126(12) 0.045(7) -0.019(7) -0.024(6) -0.010(7)
C1A 0.023(5) 0.031(5) 0.031(6) 0.000(4) -0.010(4) 0.001(4)
C2A 0.034(7) 0.041(6) 0.071(10) -0.002(7) -0.017(7) -0.003(5)
C1B 0.047(8) 0.030(6) 0.028(7) -0.002(5) 0.003(5) 0.012(6)
C2B 0.032(7) 0.035(6) 0.056(8) 0.005(6) 0.012(6) 0.006(5)
C4 0.060(5) 0.071(5) 0.164(11) 0.035(6) -0.021(6) -0.014(4)
C3 0.056(4) 0.041(4) 0.170(10) -0.045(5) -0.035(5) 0.005(3)
O1 0.078(3) 0.051(3) 0.044(3) 0.011(2) 0.002(3) 0.003(2)
O2 0.064(3) 0.048(2) 0.029(3) 0.0085(19) -0.001(2) -0.009(2)

loop_
_atom_type_symbol
_atom_type_description
_atom_type_scat_dispersion_real
_atom_type_scat_dispersion_imag
_atom_type_scat_source
C C 0.0033 0.0016 'International Tables Vol C Tables 4.2.6.8 and 6.1.1.4'
H H 0.0000 0.0000 'International Tables Vol C Tables 4.2.6.8 and 6.1.1.4'
Tm Tm -0.3139 5.2483 'International Tables Vol C Tables 4.2.6.8 and 6.1.1.4'
N N 0.0061 0.0033 'International Tables Vol C Tables 4.2.6.8 and 6.1.1.4'
O O 0.0106 0.0060 'International Tables Vol C Tables 4.2.6.8 and 6.1.1.4'
P P 0.1023 0.0942 'International Tables Vol C Tables 4.2.6.8 and 6.1.1.4'

loop_
_geom_angle_atom_site_label_1
_geom_angle_atom_site_label_2
_geom_angle_atom_site_label_3
_geom_angle
_geom_angle_site_symmetry_1
_geom_angle_site_symmetry_3
_geom_angle_publ_flag
O4 Tm1 O6 90.39(14) . . ?
O4 Tm1 O5 139.63(15) . . ?
O6 Tm1 O5 100.01(10) . . ?
O4 Tm1 O3 105.30(11) . . ?
O6 Tm1 O3 138.88(14) . . ?
O5 Tm1 O3 92.14(14) . . ?
O4 Tm1 N4 68.83(14) . . ?
O6 Tm1 N4 145.35(16) . . ?
O5 Tm1 N4 81.50(13) . . ?
O3 Tm1 N4 75.06(14) . . ?
O4 Tm1 N3 76.16(14) . . ?
O6 Tm1 N3 79.96(14) . . ?
O5 Tm1 N3 143.91(15) . . ?
O3 Tm1 N3 67.85(13) . . ?
N4 Tm1 N3 118.79(12) . . ?
O4 Tm1 N2 142.29(14) . . ?
O6 Tm1 N2 67.81(15) . . ?
O5 Tm1 N2 76.47(13) . . ?
O3 Tm1 N2 77.36(15) . . ?
N4 Tm1 N2 143.75(15) . . ?
N3 Tm1 N2 70.14(13) . . ?
O4 Tm1 N1 77.26(15) . . ?
O6 Tm1 N1 77.43(13) . . ?
O5 Tm1 N1 67.40(14) . . ?
O3 Tm1 N1 142.57(13) . . ?
N4 Tm1 N1 71.24(13) . . ?
N3 Tm1 N1 144.71(15) . . ?
N2 Tm1 N1 123.65(11) . . ?
C45 O5 Tm1 124.2(4) . . ?
C34 N3 C26 118.6(5) . . ?
C34 N3 Tm1 127.7(4) . . ?
C26 N3 Tm1 113.5(3) . . ?
C52 N1 C44 118.3(5) . . ?
C52 N1 Tm1 128.3(4) . . ?
C44 N1 Tm1 113.2(4) . . ?
C21 C22 C23 123.9(6) . . ?
C21 C22 C17 118.7(6) . . ?
C23 C22 C17 117.3(5) . . ?
C25 N2 C17 117.9(5) . . ?
C25 N2 Tm1 128.7(3) . . ?
C17 N2 Tm1 112.6(3) . . ?
C50 C51 C52 118.2(6) . . ?
C50 C51 H51 120.9 . . ?
C52 C51 H51 120.9 . . ?
C48 C47 C46 122.5(6) . . ?
C48 C47 H47 118.8 . . ?
C46 C47 H47 118.8 . . ?
N2 C17 C22 121.8(5) . . ?
N2 C17 C18 116.5(5) . . ?
C22 C17 C18 121.7(5) . . ?
C45 C46 C47 121.0(6) . . ?
C45 C46 H46 119.5 . . ?
C47 C46 H46 119.5 . . ?
C44 C49 C48 118.6(6) . . ?
C44 C49 C50 116.4(5) . . ?
C48 C49 C50 125.0(6) . . ?
C18 C19 C20 120.1(7) . . ?
C18 C19 H19 119.9 . . ?
C20 C19 H19 119.9 . . ?
N1 C52 C51 123.2(5) . . ?
N1 C52 H52 118.4 . . ?
C51 C52 H52 118.4 . . ?
C23 C24 C25 118.0(5) . . ?
C23 C24 H24 121.0 . . ?
C25 C24 H24 121.0 . . ?
N1 C44 C49 122.8(5) . . ?
N1 C44 C45 115.7(4) . . ?
C49 C44 C45 121.5(5) . . ?
C47 C48 C49 120.3(6) . . ?
C47 C48 H48 119.9 . . ?
C49 C48 H48 119.9 . . ?
C21 C20 C19 122.7(5) . . ?
C21 C20 H20 118.7 . . ?
C19 C20 H20 118.7 . . ?
N3 C26 C31 122.3(5) . . ?
N3 C26 C27 115.9(4) . . ?
C31 C26 C27 121.8(5) . . ?
C20 C21 C22 119.1(6) . . ?
C20 C21 H21 120.4 . . ?
C22 C21 H21 120.4 . . ?
C24 C23 C22 120.4(5) . . ?
C24 C23 H23 119.8 . . ?
C22 C23 H23 119.8 . . ?
C32 C33 C34 119.6(5) . . ?
C32 C33 H33 120.2 . . ?
C34 C33 H33 120.2 . . ?
N2 C25 C24 124.5(5) . . ?
N2 C25 H25 117.7 . . ?
C24 C25 H25 117.7 . . ?
C51 C50 C49 121.1(5) . . ?
C51 C50 H50 119.5 . . ?
C49 C50 H50 119.5 . . ?
C33 C32 C31 120.3(5) . . ?
C33 C32 H32 119.9 . . ?
C31 C32 H32 119.9 . . ?
N3 C34 C33 121.9(7) . . ?
N3 C34 H34 119.1 . . ?
C33 C34 H34 119.1 . . ?
C32 C31 C26 117.4(5) . . ?
C32 C31 C30 124.5(5) . . ?
C26 C31 C30 118.1(5) . . ?
O6 C18 C19 123.2(7) . . ?
O6 C18 C17 119.1(5) . . ?
C19 C18 C17 117.7(6) . . ?
O5 C45 C46 124.5(8) . . ?
O5 C45 C44 119.3(5) . . ?
C46 C45 C44 116.1(6) . . ?
C18 O6 Tm1 123.1(4) . . ?
C36 O4 Tm1 121.9(4) . . ?
C27 O3 Tm1 122.6(3) . . ?
O4 C36 C37 123.2(5) . . ?
O4 C36 C35 119.7(5) . . ?
C37 C36 C35 117.1(5) . . ?
C27 C28 C29 121.2(5) . . ?
C27 C28 H28 119.4 . . ?
C29 C28 H28 119.4 . . ?
C38 C37 C36 121.2(6) . . ?
C38 C37 H37 119.4 . . ?
C36 C37 H37 119.4 . . ?
O3 C27 C28 124.0(5) . . ?
O3 C27 C26 119.2(5) . . ?
C28 C27 C26 116.9(5) . . ?
C30 C29 C28 122.3(5) . . ?
C30 C29 H29 118.8 . . ?
C28 C29 H29 118.8 . . ?
C43 N4 C35 117.6(5) . . ?
C43 N4 Tm1 129.2(4) . . ?
C35 N4 Tm1 113.1(3) . . ?
C29 C30 C31 119.7(5) . . ?
C29 C30 H30 120.1 . . ?
C31 C30 H30 120.1 . . ?
N4 C43 C42 123.6(6) . . ?
N4 C43 H43 118.2 . . ?
C42 C43 H43 118.2 . . ?
N4 C35 C40 123.0(5) . . ?
N4 C35 C36 115.9(4) . . ?
C40 C35 C36 121.0(5) . . ?
C39 C40 C41 124.4(5) . . ?
C39 C40 C35 119.4(5) . . ?
C41 C40 C35 116.3(5) . . ?
C42 C41 C40 121.1(5) . . ?
C42 C41 H41 119.5 . . ?
C40 C41 H41 119.5 . . ?
C39 C38 C37 121.8(6) . . ?
C39 C38 H38 119.1 . . ?
C37 C38 H38 119.1 . . ?
C41 C42 C43 118.5(6) . . ?
C41 C42 H42 120.7 . . ?
C43 C42 H42 120.7 . . ?
C38 C39 C40 119.5(5) . . ?
C38 C39 H39 120.3 . . ?
C40 C39 H39 120.3 . . ?
C1C P1 C13 112.9(6) . . ?
C1A P1 C13 121.8(4) . . ?
C1C P1 C5 117.6(6) . . ?
C1A P1 C5 109.8(4) . . ?
C13 P1 C5 110.8(2) . . ?
C1C P1 C1B 108.7(7) . . ?
C13 P1 C1B 94.3(4) . . ?
C5 P1 C1B 110.1(4) . . ?
C1A P1 C9A 103.5(4) . . ?
C13 P1 C9A 105.2(3) . . ?
C5 P1 C9A 103.8(4) . . ?
C14 C15 C16 112.3(5) . . ?
C14 C15 H15A 109.1 . . ?
C16 C15 H15A 109.1 . . ?
C14 C15 H15B 109.1 . . ?
C16 C15 H15B 109.1 . . ?
H15A C15 H15B 107.9 . . ?
C6 C5 P1 115.4(4) . . ?
C6 C5 H5A 108.4 . . ?
P1 C5 H5A 108.4 . . ?
C6 C5 H5B 108.4 . . ?
P1 C5 H5B 108.4 . . ?
H5A C5 H5B 107.5 . . ?
C15 C16 H16A 109.5 . . ?
C15 C16 H16B 109.5 . . ?
H16A C16 H16B 109.5 . . ?
C15 C16 H16C 109.5 . . ?
H16A C16 H16C 109.5 . . ?
H16B C16 H16C 109.5 . . ?
C8 C7 C6 113.5(5) . . ?
C8 C7 H7A 108.9 . . ?
C6 C7 H7A 108.9 . . ?
C8 C7 H7B 108.9 . . ?
C6 C7 H7B 108.9 . . ?
H7A C7 H7B 107.7 . . ?
C14 C13 P1 112.9(4) . . ?
C14 C13 H13A 109.0 . . ?
P1 C13 H13A 109.0 . . ?
C14 C13 H13B 109.0 . . ?
P1 C13 H13B 109.0 . . ?
H13A C13 H13B 107.8 . . ?
C7 C8 H8A 109.5 . . ?
C7 C8 H8B 109.5 . . ?
H8A C8 H8B 109.5 . . ?
C7 C8 H8C 109.5 . . ?
H8A C8 H8C 109.5 . . ?
H8B C8 H8C 109.5 . . ?
C15 C14 C13 112.5(5) . . ?
C15 C14 H14A 109.1 . . ?
C13 C14 H14A 109.1 . . ?
C15 C14 H14B 109.1 . . ?
C13 C14 H14B 109.1 . . ?
H14A C14 H14B 107.8 . . ?
C5 C6 C7 112.8(5) . . ?
C5 C6 H6A 109.0 . . ?
C7 C6 H6A 109.0 . . ?
C5 C6 H6B 109.0 . . ?
C7 C6 H6B 109.0 . . ?
H6A C6 H6B 107.8 . . ?
C10A C9A P1 112.4(6) . . ?
C10A C9A H9AA 109.1 . . ?
P1 C9A H9AA 109.1 . . ?
C10A C9A H9AB 109.1 . . ?
P1 C9A H9AB 109.1 . . ?
H9AA C9A H9AB 107.9 . . ?
C11A C10A C9A 117.7(11) . . ?
C11A C10A H10A 107.9 . . ?
C9A C10A H10A 107.9 . . ?
C11A C10A H10B 107.9 . . ?
C9A C10A H10B 107.9 . . ?
H10A C10A H10B 107.2 . . ?
C10A C11A C12A 114.3(15) . . ?
C10A C11A H11A 108.7 . . ?
C12A C11A H11A 108.7 . . ?
C10A C11A H11B 108.7 . . ?
C12A C11A H11B 108.7 . . ?
H11A C11A H11B 107.6 . . ?
C11A C12A H12A 109.5 . . ?
C11A C12A H12B 109.5 . . ?
H12A C12A H12B 109.5 . . ?
C11A C12A H12C 109.5 . . ?
H12A C12A H12C 109.5 . . ?
H12B C12A H12C 109.5 . . ?
P1 C1C C2C 104.0(10) . . ?
P1 C1C H1CA 111.0 . . ?
C2C C1C H1CA 111.0 . . ?
P1 C1C H1CB 111.0 . . ?
C2C C1C H1CB 111.0 . . ?
H1CA C1C H1CB 109.0 . . ?
C3C C2C C1C 105.5(18) . . ?
C3C C2C H2CA 110.6 . . ?
C1C C2C H2CA 110.6 . . ?
C3C C2C H2CB 110.6 . . ?
C1C C2C H2CB 110.6 . . ?
H2CA C2C H2CB 108.8 . . ?
C3C C4C H4CA 109.5 . . ?
C3C C4C H4CB 109.5 . . ?
H4CA C4C H4CB 109.5 . . ?
C3C C4C H4CC 109.5 . . ?
H4CA C4C H4CC 109.5 . . ?
H4CB C4C H4CC 109.5 . . ?
C4C C3C C2C 94(2) . . ?
C4C C3C H3C 113.0 . . ?
C2C C3C H3C 113.0 . . ?
C4C C3C H3D 113.0 . . ?
C2C C3C H3D 113.0 . . ?
H3C C3C H3D 110.4 . . ?
C2A C1A P1 110.5(8) . . ?
C2A C1A H1E 109.5 . . ?
P1 C1A H1E 109.5 . . ?
C2A C1A H1F 109.5 . . ?
P1 C1A H1F 109.5 . . ?
H1E C1A H1F 108.1 . . ?
C1A C2A C3 114.1(9) . . ?
C1A C2A H2AA 108.7 . . ?
C3 C2A H2AA 108.7 . . ?
C1A C2A H2AB 108.7 . . ?
C3 C2A H2AB 108.7 . . ?
H2AA C2A H2AB 107.6 . . ?
C2B C1B P1 110.0(8) . . ?
C2B C1B H1BA 109.7 . . ?
P1 C1B H1BA 109.7 . . ?
C2B C1B H1BB 109.7 . . ?
P1 C1B H1BB 109.7 . . ?
H1BA C1B H1BB 108.2 . . ?
C1B C2B C3 102.7(10) . . ?
C1B C2B H2E 111.2 . . ?
C3 C2B H2E 111.2 . . ?
C1B C2B H2F 111.2 . . ?
C3 C2B H2F 111.2 . . ?
H2E C2B H2F 109.1 . . ?
C3 C4 H4A 109.5 . . ?
C3 C4 H4B 109.5 . . ?
H4A C4 H4B 109.5 . . ?
C3 C4 H4C 109.5 . . ?
H4A C4 H4C 109.5 . . ?
H4B C4 H4C 109.5 . . ?
C4 C3 C2B 98.2(7) . . ?
C4 C3 C2A 131.1(8) . . ?
C4 C3 H3A 104.5 . . ?
C2A C3 H3A 104.5 . . ?
C4 C3 H3B 104.5 . . ?
C2A C3 H3B 104.5 . . ?
H3A C3 H3B 105.6 . . ?
H1A O1 H1B 107(4) . . ?
H2A O2 H2B 110(3) . . ?

loop_
_geom_bond_atom_site_label_1
_geom_bond_atom_site_label_2
_geom_bond_distance
_geom_bond_site_symmetry_2
_geom_bond_publ_flag
Tm1 O4 2.245(4) . ?
Tm1 O6 2.257(3) . ?
Tm1 O5 2.258(3) . ?
Tm1 O3 2.264(4) . ?
Tm1 N4 2.497(4) . ?
Tm1 N3 2.523(4) . ?
Tm1 N2 2.536(4) . ?
Tm1 N1 2.562(5) . ?
O5 C45 1.308(7) . ?
N3 C34 1.327(7) . ?
N3 C26 1.363(7) . ?
N1 C52 1.319(7) . ?
N1 C44 1.364(7) . ?
C22 C21 1.408(8) . ?
C22 C23 1.409(9) . ?
C22 C17 1.425(7) . ?
N2 C25 1.319(7) . ?
N2 C17 1.373(6) . ?
C51 C50 1.348(8) . ?
C51 C52 1.419(8) . ?
C51 H51 0.9500 . ?
C47 C48 1.323(10) . ?
C47 C46 1.421(8) . ?
C47 H47 0.9500 . ?
C17 C18 1.429(10) . ?
C46 C45 1.383(7) . ?
C46 H46 0.9500 . ?
C49 C44 1.408(7) . ?
C49 C48 1.413(9) . ?
C49 C50 1.417(9) . ?
C19 C18 1.398(7) . ?
C19 C20 1.403(8) . ?
C19 H19 0.9500 . ?
C52 H52 0.9500 . ?
C24 C23 1.370(8) . ?
C24 C25 1.404(7) . ?
C24 H24 0.9500 . ?
C44 C45 1.452(11) . ?
C48 H48 0.9500 . ?
C20 C21 1.385(10) . ?
C20 H20 0.9500 . ?
C26 C31 1.415(6) . ?
C26 C27 1.442(7) . ?
C21 H21 0.9500 . ?
C23 H23 0.9500 . ?
C33 C32 1.350(8) . ?
C33 C34 1.419(7) . ?
C33 H33 0.9500 . ?
C25 H25 0.9500 . ?
C50 H50 0.9500 . ?
C32 C31 1.397(7) . ?
C32 H32 0.9500 . ?
C34 H34 0.9500 . ?
C31 C30 1.425(8) . ?
C18 O6 1.317(7) . ?
O4 C36 1.317(7) . ?
O3 C27 1.316(6) . ?
C36 C37 1.395(8) . ?
C36 C35 1.433(7) . ?
C28 C27 1.393(7) . ?
C28 C29 1.398(7) . ?
C28 H28 0.9500 . ?
C37 C38 1.393(8) . ?
C37 H37 0.9500 . ?
C29 C30 1.363(8) . ?
C29 H29 0.9500 . ?
N4 C43 1.321(7) . ?
N4 C35 1.373(7) . ?
C30 H30 0.9500 . ?
C43 C42 1.405(7) . ?
C43 H43 0.9500 . ?
C35 C40 1.418(7) . ?
C40 C39 1.397(9) . ?
C40 C41 1.401(9) . ?
C41 C42 1.363(9) . ?
C41 H41 0.9500 . ?
C38 C39 1.380(9) . ?
C38 H38 0.9500 . ?
C42 H42 0.9500 . ?
C39 H39 0.9500 . ?
P1 C1C 1.653(16) . ?
P1 C1A 1.755(9) . ?
P1 C13 1.791(6) . ?
P1 C5 1.793(5) . ?
P1 C1B 1.934(11) . ?
P1 C9A 1.936(10) . ?
C15 C14 1.506(8) . ?
C15 C16 1.517(8) . ?
C15 H15A 0.9900 . ?
C15 H15B 0.9900 . ?
C5 C6 1.526(7) . ?
C5 H5A 0.9900 . ?
C5 H5B 0.9900 . ?
C16 H16A 0.9800 . ?
C16 H16B 0.9800 . ?
C16 H16C 0.9800 . ?
C7 C8 1.509(8) . ?
C7 C6 1.535(8) . ?
C7 H7A 0.9900 . ?
C7 H7B 0.9900 . ?
C13 C14 1.523(7) . ?
C13 H13A 0.9900 . ?
C13 H13B 0.9900 . ?
C8 H8A 0.9800 . ?
C8 H8B 0.9800 . ?
C8 H8C 0.9800 . ?
C14 H14A 0.9900 . ?
C14 H14B 0.9900 . ?
C6 H6A 0.9900 . ?
C6 H6B 0.9900 . ?
C9A C10A 1.544(13) . ?
C9A H9AA 0.9900 . ?
C9A H9AB 0.9900 . ?
C10A C11A 1.443(19) . ?
C10A H10A 0.9900 . ?
C10A H10B 0.9900 . ?
C11A C12A 1.518(19) . ?
C11A H11A 0.9900 . ?
C11A H11B 0.9900 . ?
C12A H12A 0.9800 . ?
C12A H12B 0.9800 . ?
C12A H12C 0.9800 . ?
C1C C2C 1.69(3) . ?
C1C H1CA 0.9900 . ?
C1C H1CB 0.9900 . ?
C2C C3C 1.60(3) . ?
C2C H2CA 0.9900 . ?
C2C H2CB 0.9900 . ?
C4C C3C 1.28(4) . ?
C4C H4CA 0.9800 . ?
C4C H4CB 0.9800 . ?
C4C H4CC 0.9800 . ?
C3C H3C 0.9900 . ?
C3C H3D 0.9900 . ?
C1A C2A 1.516(16) . ?
C1A H1E 0.9900 . ?
C1A H1F 0.9900 . ?
C2A C3 1.596(14) . ?
C2A H2AA 0.9900 . ?
C2A H2AB 0.9900 . ?
C1B C2B 1.504(17) . ?
C1B H1BA 0.9900 . ?
C1B H1BB 0.9900 . ?
C2B C3 1.550(12) . ?
C2B H2E 0.9900 . ?
C2B H2F 0.9900 . ?
C4 C3 1.512(13) . ?
C4 H4A 0.9800 . ?
C4 H4B 0.9800 . ?
C4 H4C 0.9800 . ?
C3 H3A 0.9900 . ?
C3 H3B 0.9900 . ?
O1 H1A 0.90(2) . ?
O1 H1B 0.89(2) . ?
O2 H2A 0.90(2) . ?
O2 H2B 0.87(2) . ?

loop_
_geom_torsion_atom_site_label_1
_geom_torsion_atom_site_label_2
_geom_torsion_atom_site_label_3
_geom_torsion_atom_site_label_4
_geom_torsion
_geom_torsion_site_symmetry_1
_geom_torsion_site_symmetry_2
_geom_torsion_site_symmetry_3
_geom_torsion_site_symmetry_4
_geom_torsion_publ_flag
C25 N2 C17 C22 2.0(7) . . . . ?
Tm1 N2 C17 C22 172.7(3) . . . . ?
C25 N2 C17 C18 -177.2(4) . . . . ?
Tm1 N2 C17 C18 -6.5(5) . . . . ?
C21 C22 C17 N2 -178.6(5) . . . . ?
C23 C22 C17 N2 -1.7(7) . . . . ?
C21 C22 C17 C18 0.5(7) . . . . ?
C23 C22 C17 C18 177.5(5) . . . . ?
C48 C47 C46 C45 0.1(9) . . . . ?
C44 N1 C52 C51 1.3(7) . . . . ?
Tm1 N1 C52 C51 -173.2(3) . . . . ?
C50 C51 C52 N1 -3.0(8) . . . . ?
C52 N1 C44 C49 1.3(7) . . . . ?
Tm1 N1 C44 C49 176.6(4) . . . . ?
C52 N1 C44 C45 -178.6(4) . . . . ?
Tm1 N1 C44 C45 -3.3(5) . . . . ?
C48 C49 C44 N1 178.9(5) . . . . ?
C50 C49 C44 N1 -2.2(7) . . . . ?
C48 C49 C44 C45 -1.2(7) . . . . ?
C50 C49 C44 C45 177.7(4) . . . . ?
C46 C47 C48 C49 -0.7(10) . . . . ?
C44 C49 C48 C47 1.3(9) . . . . ?
C50 C49 C48 C47 -177.5(6) . . . . ?
C18 C19 C20 C21 0.0(8) . . . . ?
C34 N3 C26 C31 -0.6(7) . . . . ?
Tm1 N3 C26 C31 174.2(3) . . . . ?
C34 N3 C26 C27 178.9(4) . . . . ?
Tm1 N3 C26 C27 -6.3(5) . . . . ?
C19 C20 C21 C22 0.3(9) . . . . ?
C23 C22 C21 C20 -177.3(5) . . . . ?
C17 C22 C21 C20 -0.5(8) . . . . ?
C25 C24 C23 C22 2.4(8) . . . . ?
C21 C22 C23 C24 176.2(5) . . . . ?
C17 C22 C23 C24 -0.6(8) . . . . ?
C17 N2 C25 C24 -0.1(7) . . . . ?
Tm1 N2 C25 C24 -169.1(4) . . . . ?
C23 C24 C25 N2 -2.1(8) . . . . ?
C52 C51 C50 C49 1.9(8) . . . . ?
C44 C49 C50 C51 0.5(8) . . . . ?
C48 C49 C50 C51 179.3(5) . . . . ?
C34 C33 C32 C31 -0.3(8) . . . . ?
C26 N3 C34 C33 1.2(7) . . . . ?
Tm1 N3 C34 C33 -172.7(4) . . . . ?
C32 C33 C34 N3 -0.8(8) . . . . ?
C33 C32 C31 C26 0.9(8) . . . . ?
C33 C32 C31 C30 -179.9(5) . . . . ?
N3 C26 C31 C32 -0.5(7) . . . . ?
C27 C26 C31 C32 -179.9(5) . . . . ?
N3 C26 C31 C30 -179.7(4) . . . . ?
C27 C26 C31 C30 0.8(7) . . . . ?
C20 C19 C18 O6 178.7(4) . . . . ?
C20 C19 C18 C17 -0.1(7) . . . . ?
N2 C17 C18 O6 0.1(6) . . . . ?
C22 C17 C18 O6 -179.1(4) . . . . ?
N2 C17 C18 C19 179.0(4) . . . . ?
C22 C17 C18 C19 -0.2(7) . . . . ?
Tm1 O5 C45 C46 -176.5(3) . . . . ?
Tm1 O5 C45 C44 3.9(6) . . . . ?
C47 C46 C45 O5 -179.6(5) . . . . ?
C47 C46 C45 C44 0.0(7) . . . . ?
N1 C44 C45 O5 0.1(6) . . . . ?
C49 C44 C45 O5 -179.8(4) . . . . ?
N1 C44 C45 C46 -179.5(4) . . . . ?
C49 C44 C45 C46 0.6(7) . . . . ?
C19 C18 O6 Tm1 -171.0(3) . . . . ?
C17 C18 O6 Tm1 7.8(5) . . . . ?
Tm1 O4 C36 C37 -172.5(4) . . . . ?
Tm1 O4 C36 C35 7.3(7) . . . . ?
O4 C36 C37 C38 -178.8(5) . . . . ?
C35 C36 C37 C38 1.4(8) . . . . ?
Tm1 O3 C27 C28 -170.4(4) . . . . ?
Tm1 O3 C27 C26 9.3(6) . . . . ?
C29 C28 C27 O3 -178.8(5) . . . . ?
C29 C28 C27 C26 1.4(7) . . . . ?
N3 C26 C27 O3 -1.0(6) . . . . ?
C31 C26 C27 O3 178.5(4) . . . . ?
N3 C26 C27 C28 178.8(4) . . . . ?
C31 C26 C27 C28 -1.8(7) . . . . ?
C27 C28 C29 C30 -0.1(8) . . . . ?
C28 C29 C30 C31 -0.9(8) . . . . ?
C32 C31 C30 C29 -178.7(5) . . . . ?
C26 C31 C30 C29 0.5(8) . . . . ?
C35 N4 C43 C42 0.3(8) . . . . ?
Tm1 N4 C43 C42 -175.6(4) . . . . ?
C43 N4 C35 C40 -0.7(7) . . . . ?
Tm1 N4 C35 C40 175.9(4) . . . . ?
C43 N4 C35 C36 179.7(5) . . . . ?
Tm1 N4 C35 C36 -3.7(5) . . . . ?
O4 C36 C35 N4 -1.7(7) . . . . ?
C37 C36 C35 N4 178.1(4) . . . . ?
O4 C36 C35 C40 178.7(5) . . . . ?
C37 C36 C35 C40 -1.5(7) . . . . ?
N4 C35 C40 C39 -178.5(5) . . . . ?
C36 C35 C40 C39 1.1(7) . . . . ?
N4 C35 C40 C41 0.3(7) . . . . ?
C36 C35 C40 C41 179.9(5) . . . . ?
C39 C40 C41 C42 179.2(6) . . . . ?
C35 C40 C41 C42 0.5(8) . . . . ?
C36 C37 C38 C39 -0.8(9) . . . . ?
C40 C41 C42 C43 -0.8(9) . . . . ?
N4 C43 C42 C41 0.4(9) . . . . ?
C37 C38 C39 C40 0.3(9) . . . . ?
C41 C40 C39 C38 -179.2(6) . . . . ?
C35 C40 C39 C38 -0.5(8) . . . . ?
C1C P1 C5 C6 175.5(7) . . . . ?
C1A P1 C5 C6 84.8(6) . . . . ?
C13 P1 C5 C6 -52.7(5) . . . . ?
C1B P1 C5 C6 50.3(6) . . . . ?
C9A P1 C5 C6 -165.1(5) . . . . ?
C1C P1 C13 C14 -50.6(8) . . . . ?
C1A P1 C13 C14 43.7(6) . . . . ?
C5 P1 C13 C14 175.1(4) . . . . ?
C1B P1 C13 C14 61.7(6) . . . . ?
C9A P1 C13 C14 -73.4(5) . . . . ?
C16 C15 C14 C13 174.9(5) . . . . ?
P1 C13 C14 C15 166.6(4) . . . . ?
P1 C5 C6 C7 -179.9(4) . . . . ?
C8 C7 C6 C5 57.6(7) . . . . ?
P1 C9A C10A C11A -168.0(11) . . . . ?
C9A C10A C11A C12A -63.0(19) . . . . ?
C13 P1 C1C C2C -76.2(14) . . . . ?
C5 P1 C1C C2C 54.7(14) . . . . ?
C1B P1 C1C C2C -179.4(12) . . . . ?
P1 C1C C2C C3C 141.5(15) . . . . ?
C1C C2C C3C C4C 177(2) . . . . ?
C13 P1 C1A C2A 65.4(9) . . . . ?
C5 P1 C1A C2A -66.5(9) . . . . ?
C9A P1 C1A C2A -176.7(9) . . . . ?
P1 C1A C2A C3 -179.7(8) . . . . ?
P1 C1B C2B C3 -177.9(7) . . . . ?
C1B C2B C3 C4 -173.6(9) . . . . ?
C1A C2A C3 C4 -66.5(16) . . . . ?
